data_4338974
loop_
_publ_author_name
'Domingos, Angela'
'Lopes, Irene'
'Waerenborgh, Jo\~ao C'
'Marques, No\'emia'
'Lin, G. Y.'
'Zhang, X. W.'
'Takats, Josef'
'McDonald, Robert'
'Hillier, Anna C.'
'Sella, Andrea'
'Elsegood, Mark R. J.'
'Day, Victor W.'

_publ_section_title
;
 Trapping of anionic organic radicals by (TpMe2)2Ln (Ln = Sm, Eu).
;
_journal_issue 22
_journal_name_full 'Inorganic chemistry'
_journal_page_first 9415
_journal_page_last 9424
_journal_paper_doi 10.1021/ic701364k
_journal_volume 46
_journal_year 2007
_chemical_formula_moiety 'C74 H96 B4 N24 O2 Sm2, 2(C H2 Cl2)'
_chemical_formula_sum 'C76 H100 B4 Cl4 N24 O2 Sm2'
_chemical_formula_weight 1867.54
_chemical_name_systematic
;
 Bis[Bis(hydrido(tris-(3,5-dimethylpyrazolyl)borato)samarium(III)]-
 (mu-anthraquinone)
;
_space_group_IT_number 2
_symmetry_cell_setting triclinic
_symmetry_space_group_name_Hall '-P 1'
_symmetry_space_group_name_H-M 'P -1'
_atom_sites_solution_hydrogens geom
_atom_sites_solution_primary direct
_atom_sites_solution_secondary difmap
_audit_creation_method SHELXL-97
_cell_angle_alpha 102.135(4)
_cell_angle_beta 93.804(4)
_cell_angle_gamma 91.768(4)
_cell_formula_units_Z 1
_cell_length_a 10.8129(16)
_cell_length_b 14.0111(19)
_cell_length_c 14.493(2)
_cell_measurement_reflns_used 5592
_cell_measurement_temperature 160(2)
_cell_measurement_theta_max 28.07
_cell_measurement_theta_min 1.84
_cell_volume 2139.6(5)
_computing_cell_refinement 'local programs'
_computing_data_collection 'Siemens SMART'
_computing_data_reduction 'Siemens SAINT'
_computing_molecular_graphics 'Bruker SHELXTL'
_computing_publication_material 'SHELXTL and local programs'
_computing_structure_refinement 'Bruker SHELXTL'
_computing_structure_solution 'Bruker SHELXTL'
_diffrn_ambient_temperature 160(2)
_diffrn_measured_fraction_theta_full 0.972
_diffrn_measured_fraction_theta_max 0.972
_diffrn_measurement_device_type 'Bruker SMART 1K CCD diffractometer'
_diffrn_measurement_method '\w rotation with narrow frames'
_diffrn_radiation_monochromator graphite
_diffrn_radiation_source 'sealed tube'
_diffrn_radiation_type MoK\a
_diffrn_radiation_wavelength 0.71073
_diffrn_reflns_av_R_equivalents 0.0748
_diffrn_reflns_av_sigmaI/netI 0.1890
_diffrn_reflns_limit_h_max 12
_diffrn_reflns_limit_h_min -11
_diffrn_reflns_limit_k_max 14
_diffrn_reflns_limit_k_min -16
_diffrn_reflns_limit_l_max 17
_diffrn_reflns_limit_l_min -16
_diffrn_reflns_number 11000
_diffrn_reflns_theta_full 25.00
_diffrn_reflns_theta_max 25.00
_diffrn_reflns_theta_min 1.89
_diffrn_standards_decay_% 0
_diffrn_standards_number 0
_exptl_absorpt_coefficient_mu 1.543
_exptl_absorpt_correction_T_max 0.940
_exptl_absorpt_correction_T_min 0.593
_exptl_absorpt_correction_type empirical
_exptl_absorpt_process_details psi-scan
_exptl_crystal_colour red
_exptl_crystal_density_diffrn 1.449
_exptl_crystal_density_method 'not measured'
_exptl_crystal_description plate
_exptl_crystal_F_000 952
_exptl_crystal_size_max 0.34
_exptl_crystal_size_mid 0.10
_exptl_crystal_size_min 0.04
_refine_diff_density_max 2.563
_refine_diff_density_min -2.744
_refine_diff_density_rms 0.219
_refine_ls_extinction_method none
_refine_ls_goodness_of_fit_ref 0.995
_refine_ls_hydrogen_treatment constr
_refine_ls_matrix_type full
_refine_ls_number_parameters 517
_refine_ls_number_reflns 7319
_refine_ls_number_restraints 120
_refine_ls_restrained_S_all 0.987
_refine_ls_R_factor_all 0.1488
_refine_ls_R_factor_gt 0.0905
_refine_ls_shift/su_max 0.000
_refine_ls_shift/su_mean 0.000
_refine_ls_structure_factor_coef Fsqd
_refine_ls_weighting_details 'calc w=1/[\s^2^(Fo^2^)+(0.1078P)^2^+0.0000P] where P=(Fo^2^+2Fc^2^)/3'
_refine_ls_weighting_scheme calc
_refine_ls_wR_factor_gt 0.1918
_refine_ls_wR_factor_ref 0.2225
_reflns_number_gt 4629
_reflns_number_total 7319
_reflns_threshold_expression I>2\s(I)
_cod_data_source_file ic701364k-file001.cif
_cod_data_source_block compound7
_cod_original_cell_volume 2139.7(5)
_cod_original_sg_symbol_H-M P-1
_cod_database_code 4338974

loop_
_symmetry_equiv_pos_as_xyz
'x, y, z'
'-x, -y, -z'

loop_
_atom_site_label
_atom_site_type_symbol
_atom_site_fract_x
_atom_site_fract_y
_atom_site_fract_z
_atom_site_U_iso_or_equiv
_atom_site_adp_type
_atom_site_occupancy
_atom_site_symmetry_multiplicity
_atom_site_calc_flag
_atom_site_refinement_flags
Sm1 Sm 0.75611(6) 0.72560(4) 0.30424(5) 0.0193(2) Uani 1 1 d .
O1 O 0.8631(8) 0.8364(5) 0.4043(6) 0.027(2) Uani 1 1 d .
C1 C 0.9301(12) 0.9148(8) 0.4507(9) 0.021(3) Uani 1 1 d .
C2 C 1.0407(11) 0.9072(8) 0.5015(9) 0.020(3) Uani 1 1 d .
C3 C 1.1143(12) 0.9905(8) 0.5501(9) 0.023(3) Uani 1 1 d .
C4 C 1.2273(11) 0.9761(8) 0.5989(8) 0.021(3) Uani 1 1 d .
H4 H 1.2779 1.0318 0.6299 0.025 Uiso 1 1 calc R
C5 C 1.2661(12) 0.8866(9) 0.6031(10) 0.032(3) Uani 1 1 d .
H5 H 1.3414 0.8800 0.6384 0.038 Uiso 1 1 calc R
C6 C 1.1941(13) 0.8022(9) 0.5548(10) 0.031(3) Uani 1 1 d .
H6 H 1.2209 0.7389 0.5577 0.037 Uiso 1 1 calc R
C7 C 1.0879(11) 0.8124(8) 0.5049(9) 0.025(3) Uani 1 1 d .
H7 H 1.0422 0.7555 0.4707 0.030 Uiso 1 1 calc R
N1 N 0.6722(9) 0.6815(7) 0.1281(8) 0.025(3) Uani 1 1 d .
N2 N 0.6146(10) 0.7521(7) 0.0881(8) 0.028(3) Uani 1 1 d .
C8 C 0.6620(12) 0.6001(8) 0.0597(9) 0.025(3) Uani 1 1 d .
C9 C 0.5950(13) 0.6170(9) -0.0214(10) 0.034(3) Uani 1 1 d .
H9 H 0.5723 0.5712 -0.0788 0.041 Uiso 1 1 calc R
C10 C 0.5700(13) 0.7132(9) 0.0005(9) 0.031(3) Uani 1 1 d .
C11 C 0.7096(13) 0.5048(9) 0.0727(11) 0.039(4) Uani 1 1 d .
H11A H 0.7963 0.5009 0.0568 0.058 Uiso 1 1 calc R
H11B H 0.6596 0.4513 0.0311 0.058 Uiso 1 1 calc R
H11C H 0.7044 0.4996 0.1387 0.058 Uiso 1 1 calc R
C12 C 0.4947(16) 0.7670(11) -0.0602(11) 0.054(5) Uani 1 1 d .
H12A H 0.4356 0.8065 -0.0220 0.082 Uiso 1 1 calc R
H12B H 0.4493 0.7200 -0.1120 0.082 Uiso 1 1 calc R
H12C H 0.5497 0.8097 -0.0864 0.082 Uiso 1 1 calc R
N3 N 0.5677(9) 0.8221(7) 0.3020(8) 0.026(2) Uani 1 1 d .
N4 N 0.5359(9) 0.8694(6) 0.2303(7) 0.020(2) Uani 1 1 d .
C13 C 0.4853(11) 0.8440(9) 0.3667(10) 0.027(3) Uani 1 1 d .
C14 C 0.4010(13) 0.9084(9) 0.3378(11) 0.037(4) Uani 1 1 d .
H14 H 0.3336 0.9369 0.3708 0.045 Uiso 1 1 calc R
C15 C 0.4366(13) 0.9214(9) 0.2515(10) 0.030(3) Uani 1 1 d .
C16 C 0.4887(13) 0.8008(12) 0.4505(11) 0.044(4) Uani 1 1 d .
H16A H 0.5595 0.7587 0.4499 0.066 Uiso 1 1 calc R
H16B H 0.4117 0.7617 0.4497 0.066 Uiso 1 1 calc R
H16C H 0.4971 0.8528 0.5077 0.066 Uiso 1 1 calc R
C17 C 0.3743(14) 0.9806(11) 0.1888(11) 0.047(4) Uani 1 1 d .
H17A H 0.2937 0.9998 0.2120 0.071 Uiso 1 1 calc R
H17B H 0.3620 0.9415 0.1241 0.071 Uiso 1 1 calc R
H17C H 0.4263 1.0392 0.1892 0.071 Uiso 1 1 calc R
N5 N 0.8351(9) 0.8532(7) 0.2102(7) 0.020(2) Uani 1 1 d .
N6 N 0.7445(10) 0.9019(7) 0.1685(8) 0.026(3) Uani 1 1 d .
C18 C 0.9384(13) 0.9091(10) 0.2190(10) 0.036(4) Uani 1 1 d .
C19 C 0.9153(14) 0.9935(9) 0.1845(10) 0.036(4) Uani 1 1 d .
H19 H 0.9735 1.0450 0.1824 0.043 Uiso 1 1 calc R
C20 C 0.7963(13) 0.9872(10) 0.1554(10) 0.033(3) Uani 1 1 d .
C21 C 1.0592(11) 0.8807(9) 0.2604(10) 0.031(3) Uani 1 1 d .
H21A H 1.0965 0.9361 0.3081 0.046 Uiso 1 1 calc R
H21B H 1.1156 0.8624 0.2101 0.046 Uiso 1 1 calc R
H21C H 1.0442 0.8251 0.2901 0.046 Uiso 1 1 calc R
C22 C 0.7180(15) 1.0599(10) 0.1165(12) 0.051(5) Uani 1 1 d .
H22A H 0.6407 1.0677 0.1484 0.077 Uiso 1 1 calc R
H22B H 0.6988 1.0359 0.0483 0.077 Uiso 1 1 calc R
H22C H 0.7641 1.1231 0.1276 0.077 Uiso 1 1 calc R
B1 B 0.6082(15) 0.8619(11) 0.1444(11) 0.030(4) Uani 1 1 d .
H1 H 0.5666 0.9003 0.1013 0.036 Uiso 1 1 calc R
N7 N 0.8852(9) 0.5795(7) 0.2687(7) 0.021(2) Uani 1 1 d U
N8 N 0.8462(9) 0.4949(6) 0.2936(7) 0.020(2) Uani 1 1 d U
C23 C 0.9689(12) 0.5557(8) 0.2075(10) 0.027(3) Uani 1 1 d U
C24 C 0.9883(12) 0.4550(8) 0.1919(9) 0.026(3) Uani 1 1 d U
H24 H 1.0449 0.4196 0.1519 0.031 Uiso 1 1 calc R
C25 C 0.9071(12) 0.4188(8) 0.2471(8) 0.022(2) Uani 1 1 d U
C26 C 1.0321(14) 0.6276(10) 0.1608(11) 0.041(4) Uani 1 1 d .
H26A H 0.9750 0.6786 0.1525 0.061 Uiso 1 1 calc R
H26B H 1.0567 0.5938 0.0989 0.061 Uiso 1 1 calc R
H26C H 1.1059 0.6573 0.2006 0.061 Uiso 1 1 calc R
C27 C 0.8840(14) 0.3144(8) 0.2559(11) 0.037(4) Uani 1 1 d .
H27A H 0.9118 0.3077 0.3199 0.055 Uiso 1 1 calc R
H27B H 0.9301 0.2709 0.2097 0.055 Uiso 1 1 calc R
H27C H 0.7951 0.2967 0.2439 0.055 Uiso 1 1 calc R
N9 N 0.5909(10) 0.5812(7) 0.2868(8) 0.030(2) Uani 1 1 d U
N10 N 0.6225(10) 0.5059(7) 0.3311(8) 0.027(2) Uani 1 1 d U
C28 C 0.4703(12) 0.5682(9) 0.2609(10) 0.031(3) Uani 1 1 d U
C29 C 0.4218(13) 0.4851(10) 0.2867(11) 0.037(3) Uani 1 1 d U
H29 H 0.3385 0.4595 0.2757 0.044 Uiso 1 1 calc R
C30 C 0.5180(13) 0.4483(10) 0.3310(10) 0.034(3) Uani 1 1 d U
C31 C 0.3987(12) 0.6324(10) 0.2095(11) 0.039(4) Uani 1 1 d .
H31A H 0.3724 0.6888 0.2550 0.058 Uiso 1 1 calc R
H31B H 0.3254 0.5956 0.1747 0.058 Uiso 1 1 calc R
H31C H 0.4510 0.6550 0.1650 0.058 Uiso 1 1 calc R
C32 C 0.5189(15) 0.3602(13) 0.3733(14) 0.067(6) Uani 1 1 d .
H32A H 0.5548 0.3783 0.4389 0.101 Uiso 1 1 calc R
H32B H 0.5688 0.3107 0.3367 0.101 Uiso 1 1 calc R
H32C H 0.4338 0.3337 0.3723 0.101 Uiso 1 1 calc R
N11 N 0.7661(9) 0.6664(6) 0.4646(7) 0.024(2) Uani 1 1 d U
N12 N 0.7860(10) 0.5681(7) 0.4592(7) 0.024(2) Uani 1 1 d U
C33 C 0.7894(12) 0.7110(8) 0.5554(9) 0.028(3) Uani 1 1 d U
C34 C 0.8288(13) 0.6443(9) 0.6083(10) 0.032(3) Uani 1 1 d U
H34 H 0.8532 0.6569 0.6741 0.038 Uiso 1 1 calc R
C35 C 0.8247(11) 0.5565(8) 0.5453(9) 0.019(2) Uani 1 1 d U
C36 C 0.7720(13) 0.8176(8) 0.5943(10) 0.030(3) Uani 1 1 d .
H36A H 0.7181 0.8245 0.6468 0.046 Uiso 1 1 calc R
H36B H 0.7339 0.8470 0.5443 0.046 Uiso 1 1 calc R
H36C H 0.8529 0.8507 0.6171 0.046 Uiso 1 1 calc R
C37 C 0.8559(14) 0.4579(9) 0.5648(10) 0.035(3) Uani 1 1 d .
H37A H 0.9001 0.4667 0.6275 0.052 Uiso 1 1 calc R
H37B H 0.9086 0.4249 0.5166 0.052 Uiso 1 1 calc R
H37C H 0.7792 0.4182 0.5629 0.052 Uiso 1 1 calc R
B2 B 0.7533(15) 0.4915(10) 0.3686(11) 0.029(4) Uani 1 1 d .
H2 H 0.7550 0.4255 0.3846 0.035 Uiso 1 1 calc R
C38 C 1.1172(18) 0.2087(15) 0.0201(13) 0.073(6) Uani 1 1 d .
H38A H 1.1548 0.2686 0.0054 0.088 Uiso 1 1 calc R
H38B H 1.1419 0.1522 -0.0274 0.088 Uiso 1 1 calc R
Cl1 Cl 0.9576(5) 0.2142(4) 0.0102(3) 0.0680(13) Uani 1 1 d .
Cl2 Cl 1.1758(5) 0.1977(4) 0.1318(4) 0.0787(15) Uani 1 1 d .

loop_
_atom_site_aniso_label
_atom_site_aniso_U_11
_atom_site_aniso_U_22
_atom_site_aniso_U_33
_atom_site_aniso_U_23
_atom_site_aniso_U_13
_atom_site_aniso_U_12
Sm1 0.0249(4) 0.0023(3) 0.0301(4) 0.0041(2) -0.0042(3) 0.0004(2)
O1 0.035(5) 0.008(4) 0.034(6) 0.000(4) -0.006(4) -0.004(4)
C1 0.033(8) 0.004(5) 0.026(7) 0.000(5) 0.004(6) -0.004(5)
C2 0.021(7) 0.002(5) 0.036(8) 0.005(5) -0.006(6) 0.000(5)
C3 0.033(8) 0.007(6) 0.029(8) 0.006(5) -0.005(6) -0.002(5)
C4 0.028(7) 0.010(6) 0.026(7) 0.007(5) 0.001(6) -0.002(5)
C5 0.030(8) 0.015(6) 0.050(9) 0.007(6) 0.003(7) 0.002(6)
C6 0.045(9) 0.011(6) 0.037(9) 0.007(6) 0.006(7) 0.002(6)
C7 0.026(7) 0.005(6) 0.045(9) 0.007(6) 0.001(6) 0.001(5)
N1 0.029(6) 0.008(5) 0.039(7) 0.010(5) -0.008(5) 0.005(4)
N2 0.038(7) 0.007(5) 0.035(7) 0.001(5) -0.010(5) -0.001(4)
C8 0.036(8) 0.012(6) 0.023(7) -0.002(5) -0.007(6) 0.004(5)
C9 0.046(9) 0.015(7) 0.038(9) 0.002(6) -0.014(7) 0.001(6)
C10 0.044(9) 0.022(7) 0.025(8) 0.005(6) -0.010(7) 0.013(6)
C11 0.042(9) 0.017(7) 0.050(10) -0.006(6) -0.018(7) 0.014(6)
C12 0.078(13) 0.031(9) 0.051(11) 0.012(8) -0.024(9) -0.008(8)
N3 0.023(6) 0.017(5) 0.036(7) 0.005(5) -0.002(5) 0.003(4)
N4 0.026(6) 0.008(5) 0.027(6) 0.009(4) -0.004(5) 0.004(4)
C13 0.013(7) 0.025(7) 0.041(9) 0.005(6) -0.005(6) 0.002(5)
C14 0.027(8) 0.020(7) 0.066(11) 0.008(7) 0.006(7) 0.009(6)
C15 0.032(8) 0.021(7) 0.036(9) 0.001(6) 0.002(7) 0.004(6)
C16 0.028(9) 0.054(10) 0.060(11) 0.032(9) 0.013(8) 0.021(7)
C17 0.059(11) 0.046(10) 0.049(10) 0.028(8) 0.025(9) 0.032(8)
N5 0.019(6) 0.011(5) 0.032(6) 0.010(5) 0.003(5) -0.001(4)
N6 0.031(6) 0.008(5) 0.039(7) 0.014(5) -0.012(5) -0.006(4)
C18 0.036(9) 0.027(7) 0.046(10) 0.007(7) 0.008(7) -0.001(6)
C19 0.055(10) 0.016(7) 0.042(9) 0.015(6) 0.014(8) 0.005(6)
C20 0.030(8) 0.027(7) 0.046(9) 0.022(7) 0.001(7) -0.002(6)
C21 0.025(8) 0.023(7) 0.041(9) 0.000(6) 0.006(6) -0.008(6)
C22 0.070(12) 0.017(7) 0.075(12) 0.028(8) -0.001(9) 0.002(7)
B1 0.041(10) 0.021(8) 0.027(9) 0.004(7) -0.012(7) 0.008(7)
N7 0.016(5) 0.010(4) 0.038(6) 0.005(4) -0.001(4) 0.002(4)
N8 0.023(5) 0.005(4) 0.033(6) 0.007(4) -0.005(4) 0.005(3)
C23 0.033(7) 0.012(4) 0.038(7) 0.005(5) 0.007(5) 0.007(5)
C24 0.036(7) 0.009(4) 0.033(7) 0.002(5) 0.004(5) 0.003(4)
C25 0.036(7) 0.009(4) 0.018(6) -0.003(4) -0.001(5) 0.002(4)
C26 0.043(10) 0.035(8) 0.051(10) 0.023(8) 0.009(8) 0.000(7)
C27 0.053(10) 0.007(6) 0.052(10) 0.006(6) 0.015(8) 0.006(6)
N9 0.029(5) 0.012(5) 0.049(7) 0.013(4) -0.009(5) -0.004(4)
N10 0.033(5) 0.009(5) 0.042(7) 0.014(4) 0.001(5) -0.003(4)
C28 0.026(5) 0.015(6) 0.052(8) 0.012(5) -0.003(6) -0.007(5)
C29 0.034(5) 0.027(6) 0.055(9) 0.023(6) -0.003(6) -0.010(5)
C30 0.033(6) 0.031(6) 0.043(8) 0.022(6) 0.003(6) -0.007(5)
C31 0.024(8) 0.023(7) 0.070(11) 0.020(7) -0.016(7) -0.004(6)
C32 0.042(10) 0.074(13) 0.104(16) 0.064(12) -0.002(10) -0.017(9)
N11 0.030(6) 0.006(4) 0.035(5) 0.004(4) 0.001(5) 0.001(4)
N12 0.034(6) 0.006(4) 0.032(5) 0.006(3) 0.001(5) 0.008(4)
C33 0.040(7) 0.010(4) 0.032(5) 0.003(4) 0.007(6) 0.001(5)
C34 0.044(8) 0.014(5) 0.035(5) 0.005(4) -0.009(6) -0.006(5)
C35 0.017(6) 0.010(4) 0.031(6) 0.005(4) 0.004(5) 0.001(4)
C36 0.043(9) 0.006(6) 0.039(9) -0.002(6) 0.006(7) 0.000(6)
C37 0.058(10) 0.016(7) 0.031(8) 0.005(6) -0.007(7) 0.010(6)
B2 0.042(10) 0.005(6) 0.038(10) 0.003(6) -0.008(8) -0.002(6)
C38 0.083(15) 0.082(14) 0.055(13) 0.007(11) 0.029(11) -0.002(11)
Cl1 0.080(4) 0.073(3) 0.050(3) 0.010(2) 0.013(3) -0.006(3)
Cl2 0.082(4) 0.089(4) 0.073(4) 0.030(3) 0.014(3) 0.021(3)

loop_
_atom_type_symbol
_atom_type_description
_atom_type_scat_dispersion_real
_atom_type_scat_dispersion_imag
_atom_type_scat_source
C C 0.0033 0.0016 'International Tables Vol C Tables 4.2.6.8 and 6.1.1.4'
H H 0.0000 0.0000 'International Tables Vol C Tables 4.2.6.8 and 6.1.1.4'
B B 0.0013 0.0007 'International Tables Vol C Tables 4.2.6.8 and 6.1.1.4'
N N 0.0061 0.0033 'International Tables Vol C Tables 4.2.6.8 and 6.1.1.4'
O O 0.0106 0.0060 'International Tables Vol C Tables 4.2.6.8 and 6.1.1.4'
Sm Sm -0.1638 3.4418 'International Tables Vol C Tables 4.2.6.8 and 6.1.1.4'
Cl Cl 0.1484 0.1585 'International Tables Vol C Tables 4.2.6.8 and 6.1.1.4'

loop_
_geom_angle_atom_site_label_1
_geom_angle_atom_site_label_2
_geom_angle_atom_site_label_3
_geom_angle
_geom_angle_site_symmetry_3
O1 Sm1 N3 95.0(3) .
O1 Sm1 N7 107.5(3) .
N3 Sm1 N7 157.3(3) .
O1 Sm1 N1 141.6(3) .
N3 Sm1 N1 76.8(3) .
N7 Sm1 N1 87.1(3) .
O1 Sm1 N9 144.0(3) .
N3 Sm1 N9 82.2(3) .
N7 Sm1 N9 77.7(3) .
N1 Sm1 N9 73.0(3) .
O1 Sm1 N5 73.4(3) .
N3 Sm1 N5 81.0(3) .
N7 Sm1 N5 108.1(3) .
N1 Sm1 N5 68.3(3) .
N9 Sm1 N5 140.3(3) .
O1 Sm1 N11 74.1(3) .
N3 Sm1 N11 106.3(3) .
N7 Sm1 N11 77.7(3) .
N1 Sm1 N11 144.3(3) .
N9 Sm1 N11 72.4(3) .
N5 Sm1 N11 147.1(3) .
C1 O1 Sm1 167.6(8) .
O1 C1 C2 121.7(10) .
O1 C1 C3 119.3(11) 2_776
C2 C1 C3 119.0(10) 2_776
C1 C2 C3 122.3(10) .
C1 C2 C7 120.5(10) .
C3 C2 C7 117.2(11) .
C4 C3 C2 118.6(10) .
C4 C3 C1 122.7(11) 2_776
C2 C3 C1 118.7(11) 2_776
C5 C4 C3 122.5(12) .
C4 C5 C6 119.8(13) .
C7 C6 C5 119.6(12) .
C6 C7 C2 122.2(11) .
C8 N1 N2 104.9(10) .
C8 N1 Sm1 135.6(8) .
N2 N1 Sm1 119.3(7) .
C10 N2 N1 109.9(9) .
C10 N2 B1 128.0(10) .
N1 N2 B1 122.1(10) .
N1 C8 C9 110.6(11) .
N1 C8 C11 123.2(11) .
C9 C8 C11 126.1(12) .
C10 C9 C8 104.7(12) .
N2 C10 C9 109.7(11) .
N2 C10 C12 123.8(12) .
C9 C10 C12 126.2(13) .
C13 N3 N4 107.4(9) .
C13 N3 Sm1 129.8(8) .
N4 N3 Sm1 122.7(7) .
C15 N4 N3 109.5(10) .
C15 N4 B1 127.9(11) .
N3 N4 B1 122.7(10) .
N3 C13 C14 109.0(12) .
N3 C13 C16 121.3(11) .
C14 C13 C16 129.6(13) .
C15 C14 C13 105.5(12) .
N4 C15 C14 108.6(12) .
N4 C15 C17 124.3(12) .
C14 C15 C17 127.0(12) .
C18 N5 N6 105.8(10) .
C18 N5 Sm1 132.9(9) .
N6 N5 Sm1 116.3(7) .
C20 N6 N5 108.4(10) .
C20 N6 B1 128.2(11) .
N5 N6 B1 123.4(9) .
N5 C18 C19 110.1(13) .
N5 C18 C21 122.2(12) .
C19 C18 C21 127.8(13) .
C20 C19 C18 106.4(12) .
C19 C20 N6 109.3(12) .
C19 C20 C22 129.8(12) .
N6 C20 C22 120.8(12) .
N4 B1 N6 112.9(11) .
N4 B1 N2 112.1(11) .
N6 B1 N2 106.2(10) .
C23 N7 N8 106.8(9) .
C23 N7 Sm1 131.5(8) .
N8 N7 Sm1 118.9(7) .
C25 N8 N7 110.0(9) .
C25 N8 B2 126.3(10) .
N7 N8 B2 123.6(9) .
N7 C23 C24 110.6(11) .
N7 C23 C26 123.5(11) .
C24 C23 C26 125.9(12) .
C25 C24 C23 105.1(11) .
N8 C25 C24 107.5(10) .
N8 C25 C27 123.9(11) .
C24 C25 C27 128.6(11) .
C28 N9 N10 106.7(9) .
C28 N9 Sm1 135.1(8) .
N10 N9 Sm1 116.6(7) .
C30 N10 N9 108.2(10) .
C30 N10 B2 128.0(11) .
N9 N10 B2 123.8(10) .
N9 C28 C29 110.4(11) .
N9 C28 C31 124.4(11) .
C29 C28 C31 125.1(12) .
C30 C29 C28 105.9(12) .
C29 C30 N10 108.7(11) .
C29 C30 C32 128.9(13) .
N10 C30 C32 122.3(12) .
C33 N11 N12 106.6(9) .
C33 N11 Sm1 134.3(7) .
N12 N11 Sm1 116.4(7) .
C35 N12 N11 108.2(10) .
C35 N12 B2 129.6(10) .
N11 N12 B2 121.9(10) .
N11 C33 C34 110.2(11) .
N11 C33 C36 124.6(12) .
C34 C33 C36 125.3(12) .
C35 C34 C33 105.1(12) .
N12 C35 C34 109.9(11) .
N12 C35 C37 122.2(11) .
C34 C35 C37 127.9(12) .
N10 B2 N12 108.9(11) .
N10 B2 N8 111.1(11) .
N12 B2 N8 112.2(11) .
Cl1 C38 Cl2 113.2(10) .

loop_
_geom_bond_atom_site_label_1
_geom_bond_atom_site_label_2
_geom_bond_distance
_geom_bond_site_symmetry_2
Sm1 O1 2.138(8) .
Sm1 N3 2.482(10) .
Sm1 N7 2.497(9) .
Sm1 N1 2.592(11) .
Sm1 N9 2.617(10) .
Sm1 N5 2.621(9) .
Sm1 N11 2.624(10) .
O1 C1 1.326(14) .
C1 C2 1.381(17) .
C1 C3 1.428(16) 2_776
C2 C3 1.418(16) .
C2 C7 1.447(15) .
C3 C4 1.412(17) .
C3 C1 1.428(16) 2_776
C4 C5 1.347(16) .
C5 C6 1.420(18) .
C6 C7 1.344(18) .
N1 C8 1.340(15) .
N1 N2 1.391(13) .
N2 C10 1.324(16) .
N2 B1 1.588(17) .
C8 C9 1.406(18) .
C8 C11 1.490(16) .
C9 C10 1.359(17) .
C10 C12 1.491(18) .
N3 C13 1.333(16) .
N3 N4 1.375(13) .
N4 C15 1.332(16) .
N4 B1 1.501(19) .
C13 C14 1.407(17) .
C13 C16 1.465(18) .
C14 C15 1.379(19) .
C15 C17 1.497(18) .
N5 C18 1.328(16) .
N5 N6 1.388(13) .
N6 C20 1.359(15) .
N6 B1 1.551(18) .
C18 C19 1.400(18) .
C18 C21 1.500(19) .
C19 C20 1.321(19) .
C20 C22 1.518(18) .
N7 C23 1.311(15) .
N7 N8 1.371(12) .
N8 C25 1.351(14) .
N8 B2 1.535(19) .
C23 C24 1.405(16) .
C23 C26 1.498(17) .
C24 C25 1.381(17) .
C25 C27 1.509(16) .
N9 C28 1.329(16) .
N9 N10 1.386(13) .
N10 C30 1.368(16) .
N10 B2 1.516(18) .
C28 C29 1.394(17) .
C28 C31 1.486(17) .
C29 C30 1.357(19) .
C30 C32 1.490(18) .
N11 C33 1.336(16) .
N11 N12 1.388(12) .
N12 C35 1.335(16) .
N12 B2 1.524(17) .
C33 C34 1.388(17) .
C33 C36 1.503(15) .
C34 C35 1.367(17) .
C35 C37 1.509(16) .
C38 Cl1 1.73(2) .
C38 Cl2 1.74(2) .

loop_
_geom_torsion_atom_site_label_1
_geom_torsion_atom_site_label_2
_geom_torsion_atom_site_label_3
_geom_torsion_atom_site_label_4
_geom_torsion
_geom_torsion_site_symmetry_1
_geom_torsion_site_symmetry_4
N3 Sm1 O1 C1 -72(4) . .
N7 Sm1 O1 C1 111(4) . .
N1 Sm1 O1 C1 3(4) . .
N9 Sm1 O1 C1 -156(4) . .
N5 Sm1 O1 C1 7(4) . .
N11 Sm1 O1 C1 -178(4) . .
Sm1 O1 C1 C2 -129(3) . .
Sm1 O1 C1 C3 53(4) . 2_776
O1 C1 C2 C3 178.8(11) . .
C3 C1 C2 C3 -2(2) 2_776 .
O1 C1 C2 C7 0.6(19) . .
C3 C1 C2 C7 179.3(11) 2_776 .
C1 C2 C3 C4 -178.9(11) . .
C7 C2 C3 C4 -0.5(18) . .
C1 C2 C3 C1 2(2) . 2_776
C7 C2 C3 C1 -179.2(11) . 2_776
C2 C3 C4 C5 -1.8(19) . .
C1 C3 C4 C5 176.8(12) 2_776 .
C3 C4 C5 C6 2(2) . .
C4 C5 C6 C7 0(2) . .
C5 C6 C7 C2 -3(2) . .
C1 C2 C7 C6 -178.9(13) . .
C3 C2 C7 C6 2.7(19) . .
O1 Sm1 N1 C8 138.1(11) . .
N3 Sm1 N1 C8 -140.7(12) . .
N7 Sm1 N1 C8 23.2(12) . .
N9 Sm1 N1 C8 -54.9(12) . .
N5 Sm1 N1 C8 133.9(13) . .
N11 Sm1 N1 C8 -41.1(14) . .
O1 Sm1 N1 N2 -46.9(11) . .
N3 Sm1 N1 N2 34.3(8) . .
N7 Sm1 N1 N2 -161.8(8) . .
N9 Sm1 N1 N2 120.1(9) . .
N5 Sm1 N1 N2 -51.1(8) . .
N11 Sm1 N1 N2 133.9(8) . .
C8 N1 N2 C10 1.3(14) . .
Sm1 N1 N2 C10 -175.1(9) . .
C8 N1 N2 B1 -178.4(11) . .
Sm1 N1 N2 B1 5.2(14) . .
N2 N1 C8 C9 -2.2(14) . .
Sm1 N1 C8 C9 173.3(9) . .
N2 N1 C8 C11 -178.8(12) . .
Sm1 N1 C8 C11 -3(2) . .
N1 C8 C9 C10 2.3(16) . .
C11 C8 C9 C10 178.8(13) . .
N1 N2 C10 C9 0.1(16) . .
B1 N2 C10 C9 179.9(13) . .
N1 N2 C10 C12 175.4(13) . .
B1 N2 C10 C12 -5(2) . .
C8 C9 C10 N2 -1.4(16) . .
C8 C9 C10 C12 -176.6(15) . .
O1 Sm1 N3 C13 -73.8(11) . .
N7 Sm1 N3 C13 98.2(13) . .
N1 Sm1 N3 C13 144.3(11) . .
N9 Sm1 N3 C13 70.1(10) . .
N5 Sm1 N3 C13 -146.0(11) . .
N11 Sm1 N3 C13 1.1(11) . .
O1 Sm1 N3 N4 101.6(8) . .
N7 Sm1 N3 N4 -86.4(12) . .
N1 Sm1 N3 N4 -40.4(8) . .
N9 Sm1 N3 N4 -114.6(9) . .
N5 Sm1 N3 N4 29.3(8) . .
N11 Sm1 N3 N4 176.4(8) . .
C13 N3 N4 C15 1.2(13) . .
Sm1 N3 N4 C15 -175.1(8) . .
C13 N3 N4 B1 -180.0(11) . .
Sm1 N3 N4 B1 3.8(14) . .
N4 N3 C13 C14 -1.5(14) . .
Sm1 N3 C13 C14 174.4(8) . .
N4 N3 C13 C16 176.6(12) . .
Sm1 N3 C13 C16 -7.5(18) . .
N3 C13 C14 C15 1.3(15) . .
C16 C13 C14 C15 -176.6(14) . .
N3 N4 C15 C14 -0.3(15) . .
B1 N4 C15 C14 -179.1(12) . .
N3 N4 C15 C17 -178.6(13) . .
B1 N4 C15 C17 3(2) . .
C13 C14 C15 N4 -0.6(15) . .
C13 C14 C15 C17 177.6(14) . .
O1 Sm1 N5 C18 33.5(11) . .
N3 Sm1 N5 C18 131.5(12) . .
N7 Sm1 N5 C18 -69.9(12) . .
N1 Sm1 N5 C18 -149.2(12) . .
N9 Sm1 N5 C18 -162.4(10) . .
N11 Sm1 N5 C18 25.4(14) . .
O1 Sm1 N5 N6 -117.5(8) . .
N3 Sm1 N5 N6 -19.5(8) . .
N7 Sm1 N5 N6 139.1(8) . .
N1 Sm1 N5 N6 59.8(8) . .
N9 Sm1 N5 N6 46.6(10) . .
N11 Sm1 N5 N6 -125.6(8) . .
C18 N5 N6 C20 -1.3(14) . .
Sm1 N5 N6 C20 157.1(9) . .
C18 N5 N6 B1 179.6(12) . .
Sm1 N5 N6 B1 -22.1(14) . .
N6 N5 C18 C19 0.6(15) . .
Sm1 N5 C18 C19 -152.5(9) . .
N6 N5 C18 C21 -179.1(12) . .
Sm1 N5 C18 C21 27.7(19) . .
N5 C18 C19 C20 0.3(17) . .
C21 C18 C19 C20 -180.0(14) . .
C18 C19 C20 N6 -1.1(17) . .
C18 C19 C20 C22 176.2(15) . .
N5 N6 C20 C19 1.5(16) . .
B1 N6 C20 C19 -179.4(13) . .
N5 N6 C20 C22 -176.1(13) . .
B1 N6 C20 C22 3(2) . .
C15 N4 B1 N6 117.1(13) . .
N3 N4 B1 N6 -61.6(14) . .
C15 N4 B1 N2 -123.0(13) . .
N3 N4 B1 N2 58.4(15) . .
C20 N6 B1 N4 -105.5(15) . .
N5 N6 B1 N4 73.4(15) . .
C20 N6 B1 N2 131.2(13) . .
N5 N6 B1 N2 -49.9(15) . .
C10 N2 B1 N4 117.4(15) . .
N1 N2 B1 N4 -62.9(15) . .
C10 N2 B1 N6 -118.8(14) . .
N1 N2 B1 N6 60.9(15) . .
O1 Sm1 N7 C23 -85.9(12) . .
N3 Sm1 N7 C23 102.4(13) . .
N1 Sm1 N7 C23 57.8(11) . .
N9 Sm1 N7 C23 131.0(12) . .
N5 Sm1 N7 C23 -8.2(12) . .
N11 Sm1 N7 C23 -154.7(12) . .
O1 Sm1 N7 N8 115.6(8) . .
N3 Sm1 N7 N8 -56.0(13) . .
N1 Sm1 N7 N8 -100.6(8) . .
N9 Sm1 N7 N8 -27.4(8) . .
N5 Sm1 N7 N8 -166.7(8) . .
N11 Sm1 N7 N8 46.9(8) . .
C23 N7 N8 C25 0.1(13) . .
Sm1 N7 N8 C25 163.4(8) . .
C23 N7 N8 B2 176.4(11) . .
Sm1 N7 N8 B2 -20.3(14) . .
N8 N7 C23 C24 -0.9(14) . .
Sm1 N7 C23 C24 -161.3(9) . .
N8 N7 C23 C26 178.2(12) . .
Sm1 N7 C23 C26 18(2) . .
N7 C23 C24 C25 1.4(15) . .
C26 C23 C24 C25 -177.8(13) . .
N7 N8 C25 C24 0.7(14) . .
B2 N8 C25 C24 -175.4(11) . .
N7 N8 C25 C27 -178.2(11) . .
B2 N8 C25 C27 5.7(19) . .
C23 C24 C25 N8 -1.2(14) . .
C23 C24 C25 C27 177.6(13) . .
O1 Sm1 N9 C28 105.1(14) . .
N3 Sm1 N9 C28 17.3(13) . .
N7 Sm1 N9 C28 -152.0(14) . .
N1 Sm1 N9 C28 -61.2(13) . .
N5 Sm1 N9 C28 -48.4(15) . .
N11 Sm1 N9 C28 127.2(14) . .
O1 Sm1 N9 N10 -58.5(11) . .
N3 Sm1 N9 N10 -146.3(9) . .
N7 Sm1 N9 N10 44.4(8) . .
N1 Sm1 N9 N10 135.2(9) . .
N5 Sm1 N9 N10 148.0(7) . .
N11 Sm1 N9 N10 -36.4(8) . .
C28 N9 N10 C30 -0.1(14) . .
Sm1 N9 N10 C30 167.9(9) . .
C28 N9 N10 B2 177.8(12) . .
Sm1 N9 N10 B2 -14.2(15) . .
N10 N9 C28 C29 -0.4(16) . .
Sm1 N9 C28 C29 -165.1(10) . .
N10 N9 C28 C31 -179.1(13) . .
Sm1 N9 C28 C31 16(2) . .
N9 C28 C29 C30 0.8(17) . .
C31 C28 C29 C30 179.5(14) . .
C28 C29 C30 N10 -0.9(17) . .
C28 C29 C30 C32 179.8(16) . .
N9 N10 C30 C29 0.6(16) . .
B2 N10 C30 C29 -177.2(13) . .
N9 N10 C30 C32 -180.0(14) . .
B2 N10 C30 C32 2(2) . .
O1 Sm1 N11 C33 20.5(11) . .
N3 Sm1 N11 C33 -70.1(12) . .
N7 Sm1 N11 C33 132.9(12) . .
N1 Sm1 N11 C33 -160.1(11) . .
N9 Sm1 N11 C33 -146.2(12) . .
N5 Sm1 N11 C33 28.6(14) . .
O1 Sm1 N11 N12 -137.9(8) . .
N3 Sm1 N11 N12 131.5(8) . .
N7 Sm1 N11 N12 -25.4(7) . .
N1 Sm1 N11 N12 41.6(10) . .
N9 Sm1 N11 N12 55.4(8) . .
N5 Sm1 N11 N12 -129.7(7) . .
C33 N11 N12 C35 -2.2(13) . .
Sm1 N11 N12 C35 161.8(7) . .
C33 N11 N12 B2 172.3(12) . .
Sm1 N11 N12 B2 -23.7(14) . .
N12 N11 C33 C34 2.4(14) . .
Sm1 N11 C33 C34 -157.5(9) . .
N12 N11 C33 C36 -176.2(12) . .
Sm1 N11 C33 C36 24(2) . .
N11 C33 C34 C35 -1.7(15) . .
C36 C33 C34 C35 176.9(12) . .
N11 N12 C35 C34 1.2(14) . .
B2 N12 C35 C34 -172.7(12) . .
N11 N12 C35 C37 -179.7(11) . .
B2 N12 C35 C37 6(2) . .
C33 C34 C35 N12 0.3(15) . .
C33 C34 C35 C37 -178.9(12) . .
C30 N10 B2 N12 -108.2(14) . .
N9 N10 B2 N12 74.4(15) . .
C30 N10 B2 N8 127.8(13) . .
N9 N10 B2 N8 -49.7(15) . .
C35 N12 B2 N10 124.5(13) . .
N11 N12 B2 N10 -48.7(15) . .
C35 N12 B2 N8 -112.1(14) . .
N11 N12 B2 N8 74.7(14) . .
C25 N8 B2 N10 -110.0(13) . .
N7 N8 B2 N10 74.4(14) . .
C25 N8 B2 N12 127.8(12) . .
N7 N8 B2 N12 -47.8(15) . .
